data_1525961
loop_
_publ_author_name
'El Feki, H.'
'Savariault, J.M.'
'Ben Salah, A.'
'Jemal, M.'

_publ_section_title
;
 Sodium and carbonate distribution in substituted calcium hydroxyapatite
;
_journal_name_full 'Solid State Sciences'
_journal_page_first 577
_journal_page_last 586
_journal_volume 2
_journal_year 2000
_chemical_formula_sum 'C2.4 H2 Ca8.4 Na0.8 O23.6 P3.6'
_chemical_name_systematic
;
(Ca3.36 Na0.08) (Ca5.04 Na0.72) (P O4)3.6 (C O3)2.4 (O H)2
;
_space_group_IT_number 176
_symmetry_space_group_name_Hall '-P 6c'
_symmetry_space_group_name_H-M 'P 63/m'
_cell_angle_alpha 90
_cell_angle_beta 90
_cell_angle_gamma 120
_cell_formula_units_Z 1
_cell_length_a 9.3249
_cell_length_b 9.3249
_cell_length_c 6.9213
_cell_volume 521.203
_citation_journal_id_ASTM SSSCFJ
_cod_data_source_file ElFeki_SSSCFJ_2000_642.cif
_cod_data_source_block C2.4H2Ca8.4Na0.8O23.6P3.6
_cod_original_cell_volume 521.2027
_cod_database_code 1525961

loop_
_symmetry_equiv_pos_as_xyz
x,y,z
x-y,x,z+1/2
-y,x-y,z
-x,-y,z+1/2
-x+y,-x,z
y,-x+y,z+1/2
-x,-y,-z
-x+y,-x,-z-1/2
y,-x+y,-z
x,y,-z-1/2
x-y,x,-z
-y,x-y,-z-1/2

loop_
_atom_site_label
_atom_site_type_symbol
_atom_site_fract_x
_atom_site_fract_y
_atom_site_fract_z
_atom_site_occupancy
_atom_site_U_iso_or_equiv
Ca2 Ca+2 0.2439 0.9839 0.25 0.84 0.0
O4 O-2 0 0 0.14 0.5 0.0
O1 O-2 0.3302 0.4801 0.25 1 0.0
O3 O-2 0.3443 0.2611 0.0678 0.8 0.0
O2 O-2 0.578 0.4567 0.25 1 0.0
C1 C+4 0.3993 0.3752 0.25 0.4 0.0
Ca1 Ca+2 0.3333 0.6667 0.0003 0.84 0.0
Na2 Na+1 0.2439 0.9839 0.25 0.119 0.0
Na1 Na+1 0.3333 0.6667 0.0003 0.021 0.0
P1 P+5 0.3993 0.3752 0.25 0.6 0.0
